data_4319369
loop_
_publ_author_name
'F. Albert Cotton'
'James P. Donahue'
'Chun Lin'
'Carlos A. Murillo'

_publ_section_title
;
 The Simplest Supramolecular Complexes Containing Pairs of
 Mo2(formamidinate)3 Units Linked with Various Dicarboxylates: Preparative
 Methods, Structures, and Electrochemistry
;
_journal_name_full 'Inorganic Chemistry'
_journal_page_first 1234
_journal_page_last 1244
_journal_paper_doi 10.1021/ic000934o
_journal_volume 40
_journal_year 2001
_chemical_compound_source synthesized
_chemical_formula_analytical 'not measured'
_chemical_formula_moiety
;
 [[(H3 C O C6 H4 N)2 C H]3 Mo2]2 (O2 C C (H) C (H) C O2)
 . (C H2 Cl2)1.75
;
_chemical_formula_structural
;
 [Mo2(DAniF)3]2(mu-O2CC(H)C(H)CO2).1.75(CH2Cl2)
;
_chemical_formula_sum 'C95.75 H95.5 Cl3.5 Mo4 N12 O16'
_chemical_formula_weight 2178.18
_chemical_melting_point ?
_chemical_name_systematic
;
 ?
;
_space_group_IT_number 14
_symmetry_cell_setting monoclinic
_symmetry_space_group_name_Hall '-P 2ybc'
_symmetry_space_group_name_H-M 'P 1 21/c 1'
_atom_sites_solution_hydrogens geom
_atom_sites_solution_primary direct
_atom_sites_solution_secondary difmap
_audit_creation_method SHELXL
_cell_angle_alpha 90.00
_cell_angle_beta 99.410(10)
_cell_angle_gamma 90.00
_cell_formula_units_Z 4
_cell_length_a 10.4580(10)
_cell_length_b 34.382(2)
_cell_length_c 27.2570(10)
_cell_measurement_reflns_used 242
_cell_measurement_temperature 213(2)
_cell_measurement_theta_max 20.8
_cell_measurement_theta_min 9.1
_cell_volume 9668.8(12)
_computing_cell_refinement 'MADNES (Enraf-Nonius, 1989)'
_computing_data_collection 'MADNES (Enraf-Nonius, 1989)'
_computing_data_reduction 'PROCOR (Kabsch, 1988)'
_computing_molecular_graphics 'SHELXTL V.5 (Siemens, 1994)'
_computing_publication_material CIFTAB
_computing_structure_refinement 'SHELXL-93 (Sheldrick, 1993)'
_computing_structure_solution 'SHELXS-86 (Sheldrick, 1990)'
_diffrn_ambient_temperature 213(2)
_diffrn_measurement_device 'Enraf-Nonius FAST area detector'
_diffrn_measurement_method 'ellipsoid-mask fitting'
_diffrn_radiation_monochromator graphite
_diffrn_radiation_source 'fine-focus sealed tube'
_diffrn_radiation_type MoK\a
_diffrn_radiation_wavelength 0.71073
_diffrn_reflns_av_R_equivalents 0.0477
_diffrn_reflns_av_sigmaI/netI 0.0409
_diffrn_reflns_limit_h_max 11
_diffrn_reflns_limit_h_min -11
_diffrn_reflns_limit_k_max 35
_diffrn_reflns_limit_k_min -35
_diffrn_reflns_limit_l_max 29
_diffrn_reflns_limit_l_min -28
_diffrn_reflns_number 32809
_diffrn_reflns_theta_max 22.53
_diffrn_reflns_theta_min 1.63
_diffrn_standards_number 'none (area detector data)'
_exptl_absorpt_coefficient_mu 0.674
_exptl_absorpt_correction_type multi-scan
_exptl_crystal_density_diffrn 1.496
_exptl_crystal_density_meas ?
_exptl_crystal_density_method none
_exptl_crystal_F_000 4438
_exptl_crystal_size_max 0.30
_exptl_crystal_size_mid 0.25
_exptl_crystal_size_min 0.10
_refine_diff_density_max 0.986
_refine_diff_density_min -0.825
_refine_diff_density_rms 0.107
_refine_ls_extinction_coef noref
_refine_ls_extinction_method none
_refine_ls_goodness_of_fit_all 1.128
_refine_ls_goodness_of_fit_obs 1.098
_refine_ls_hydrogen_treatment noref
_refine_ls_matrix_type full
_refine_ls_number_parameters 1161
_refine_ls_number_reflns 12320
_refine_ls_number_restraints 53
_refine_ls_restrained_S_all 1.176
_refine_ls_restrained_S_obs 1.099
_refine_ls_R_factor_all 0.0850
_refine_ls_R_factor_obs 0.0659
_refine_ls_shift/esd_max 0.931
_refine_ls_shift/esd_mean 0.017
_refine_ls_structure_factor_coef Fsqd
_refine_ls_weighting_details 'w=1/[\s^2^(Fo^2^)+(0.0501P)^2^+73.8192P] where P=(Fo^2^+2Fc^2^)/3'
_refine_ls_weighting_scheme calc
_refine_ls_wR_factor_all 0.1783
_refine_ls_wR_factor_obs 0.1500
_reflns_number_observed 10206
_reflns_number_total 12391
_reflns_observed_criterion >2sigma(I)
_cod_data_source_file ic000934o_03.cif
_cod_data_source_block '[Mo2(DAniF)3]2(mu-O2CC(H)C(H)CO2).1.75(CH2Cl2)'
_cod_depositor_comments
;
The following automatic conversions were performed:

'_chemical_melting_point' value 'not measured' was changed to '?' -
the value is undefined or not given.

Automatic conversion script
Id: cif_fix_values 1569 2011-02-09 13:29:24Z adriana 

The following automatic conversions were performed:

'_geom_angle_publ_flag' value 'Y' changed to 'y' according to the
built-in table from CIF Core dictionary named 'cif_core.dic' version
2.4.1 from 2010-06-29 (98 times).

'_geom_angle_publ_flag' value 'N'
changed to 'n' according to the built-in table from CIF Core
dictionary named 'cif_core.dic' version 2.4.1 from 2010-06-29 (161
time).

'_geom_bond_publ_flag' value 'Y' changed to 'y' according to
the built-in table from CIF Core dictionary named 'cif_core.dic'
version 2.4.1 from 2010-06-29 (51 time).

'_geom_bond_publ_flag'
value 'N' changed to 'n' according to the built-in table from CIF
Core dictionary named 'cif_core.dic' version 2.4.1 from 2010-06-29
(122 times).

Automatic conversion script
Id: cif_fix_values 1646 2011-03-28 12:23:43Z adriana 

The following automatic conversions were performed:

'_exptl_crystal_density_meas' value 'not measured' was changed to '?'
- the value is perceived as not measured.

Automatic conversion script
Id: cif_fix_values 3008 2015-01-20 13:52:24Z robertas 

The following automatic conversions were performed:

'_refine_ls_weighting_scheme' value 'calc
w=1/[\s^2^(Fo^2^)+(0.0501P)^2^+73.8192P] where P=(Fo^2^+2Fc^2^)/3'
was changed to 'calc'. New tag '_refine_ls_weighting_details' was
created. The value of the new tag was set to
'w=1/[\s^2^(Fo^2^)+(0.0501P)^2^+73.8192P] where P=(Fo^2^+2Fc^2^)/3'.

Automatic conversion script
Id: cif_fix_values 3143 2015-03-26 13:38:13Z robertas 
;
_cod_original_cell_volume 9668.8(11)
_cod_original_formula_sum 'C95.75 H95.50 Cl3.50 Mo4 N12 O16'
_cod_database_code 4319369

loop_
_symmetry_equiv_pos_as_xyz
'x, y, z'
'-x, y+1/2, -z+1/2'
'-x, -y, -z'
'x, -y-1/2, z-1/2'

loop_
_atom_site_aniso_label
_atom_site_aniso_U_11
_atom_site_aniso_U_22
_atom_site_aniso_U_33
_atom_site_aniso_U_23
_atom_site_aniso_U_13
_atom_site_aniso_U_12
Mo1 0.0369(2) 0.0386(2) 0.0231(2) -0.0025(2) 0.0047(2) -0.0035(2)
Mo2 0.0355(2) 0.0380(2) 0.0230(2) -0.0017(2) 0.0037(2) -0.0023(2)
Mo3 0.0469(2) 0.0427(2) 0.0366(2) -0.0042(2) 0.0047(2) -0.0048(2)
Mo4 0.0441(2) 0.0376(2) 0.0370(2) -0.0060(2) 0.0050(2) -0.0049(2)
O1 0.047(2) 0.041(2) 0.032(2) -0.0104(13) 0.0061(14) -0.0101(14)
O2 0.040(2) 0.039(2) 0.032(2) -0.0026(13) 0.0053(13) -0.0049(14)
O3 0.054(2) 0.048(2) 0.041(2) -0.0026(15) 0.0117(15) -0.010(2)
O4 0.051(2) 0.045(2) 0.036(2) -0.0084(14) 0.0060(14) -0.0035(15)
O5 0.115(3) 0.106(3) 0.028(2) 0.009(2) 0.003(2) 0.010(3)
O6 0.052(2) 0.088(3) 0.067(2) -0.010(2) 0.028(2) -0.010(2)
O7 0.086(3) 0.142(4) 0.043(2) 0.012(2) 0.017(2) -0.043(3)
O8 0.082(2) 0.053(2) 0.032(2) -0.012(2) 0.010(2) -0.001(2)
O9 0.072(2) 0.082(3) 0.063(2) -0.003(2) 0.028(2) 0.021(2)
O10 0.062(2) 0.105(3) 0.038(2) 0.023(2) 0.008(2) 0.017(2)
O11 0.071(3) 0.157(5) 0.096(3) 0.020(3) 0.039(2) 0.010(3)
O12 0.117(4) 0.096(3) 0.080(3) 0.020(3) -0.013(3) -0.003(3)
O14 0.061(2) 0.054(2) 0.078(2) 0.026(2) 0.011(2) -0.001(2)
N1 0.041(2) 0.045(2) 0.026(2) -0.002(2) 0.001(2) 0.000(2)
N2 0.038(2) 0.047(2) 0.029(2) -0.004(2) 0.009(2) -0.002(2)
N3 0.042(2) 0.041(2) 0.029(2) 0.004(2) 0.005(2) -0.005(2)
N4 0.041(2) 0.040(2) 0.022(2) -0.007(2) 0.002(2) -0.002(2)
N5 0.037(2) 0.046(2) 0.029(2) -0.005(2) 0.010(2) 0.000(2)
N6 0.037(2) 0.040(2) 0.033(2) 0.002(2) 0.004(2) 0.001(2)
N7 0.043(2) 0.061(3) 0.046(2) -0.011(2) 0.004(2) 0.004(2)
N8 0.048(2) 0.046(2) 0.036(2) -0.006(2) 0.000(2) -0.004(2)
N9 0.053(2) 0.046(2) 0.032(2) -0.009(2) -0.002(2) -0.001(2)
N10 0.046(2) 0.039(2) 0.034(2) -0.007(2) 0.000(2) -0.003(2)
N11 0.052(2) 0.047(2) 0.052(2) 0.004(2) 0.001(2) 0.000(2)
N12 0.059(2) 0.049(2) 0.050(2) -0.001(2) 0.010(2) -0.005(2)
C1 0.042(2) 0.034(2) 0.040(3) 0.000(2) 0.006(2) -0.002(2)
C2 0.046(3) 0.042(3) 0.041(3) -0.002(2) 0.009(2) -0.002(2)
C3 0.056(3) 0.046(3) 0.036(3) -0.003(2) 0.007(2) -0.013(2)
C4 0.048(3) 0.046(3) 0.051(3) -0.011(2) 0.003(2) -0.009(2)
C5 0.031(2) 0.044(3) 0.033(2) -0.002(2) 0.001(2) 0.003(2)
C6 0.035(2) 0.050(3) 0.022(2) -0.002(2) 0.000(2) -0.006(2)
C7 0.066(3) 0.059(3) 0.039(3) -0.007(2) 0.001(3) 0.009(3)
C8 0.078(4) 0.070(4) 0.042(3) 0.013(3) -0.002(3) 0.010(3)
C9 0.066(3) 0.081(4) 0.029(3) 0.001(3) -0.001(2) -0.006(3)
C10 0.064(3) 0.074(4) 0.034(3) -0.004(3) 0.005(2) 0.008(3)
C11 0.047(3) 0.053(3) 0.033(2) 0.003(2) 0.000(2) -0.008(2)
C12 0.169(7) 0.139(6) 0.037(3) 0.032(4) 0.021(4) 0.038(6)
C13 0.037(2) 0.037(2) 0.032(2) 0.010(2) 0.005(2) 0.009(2)
C14 0.049(3) 0.043(3) 0.034(2) -0.001(2) 0.002(2) -0.009(2)
C15 0.039(2) 0.047(3) 0.054(3) 0.004(2) 0.013(2) -0.010(2)
C16 0.041(2) 0.052(3) 0.048(3) 0.004(2) 0.016(2) -0.002(2)
C17 0.038(2) 0.058(3) 0.029(2) -0.001(2) 0.009(2) 0.006(2)
C18 0.036(2) 0.058(3) 0.032(2) 0.001(2) 0.005(2) -0.004(2)
C19 0.064(3) 0.111(5) 0.057(3) -0.010(3) 0.030(3) 0.005(3)
C20 0.045(2) 0.034(2) 0.035(2) 0.000(2) 0.004(2) -0.004(2)
C21 0.045(2) 0.031(2) 0.032(2) -0.001(2) 0.007(2) -0.005(2)
C22 0.055(3) 0.072(3) 0.033(3) -0.002(2) -0.001(2) -0.022(3)
C23 0.055(3) 0.085(4) 0.051(3) 0.004(3) 0.012(3) -0.027(3)
C24 0.072(3) 0.080(4) 0.044(3) 0.011(3) 0.024(3) -0.015(3)
C25 0.062(3) 0.069(3) 0.039(3) 0.013(3) 0.005(2) -0.010(3)
C26 0.045(3) 0.054(3) 0.037(3) 0.010(2) 0.005(2) -0.006(2)
C27 0.101(5) 0.175(7) 0.059(4) 0.029(4) 0.017(4) -0.052(5)
C28 0.030(2) 0.031(2) 0.032(2) -0.004(2) 0.001(2) -0.001(2)
C29 0.057(3) 0.055(3) 0.032(2) -0.002(2) 0.008(2) 0.001(2)
C30 0.062(3) 0.040(3) 0.040(3) -0.007(2) 0.007(2) 0.001(2)
C31 0.047(3) 0.045(3) 0.034(2) -0.011(2) 0.012(2) -0.005(2)
C32 0.048(3) 0.051(3) 0.027(2) -0.001(2) 0.010(2) -0.005(2)
C33 0.042(2) 0.031(2) 0.044(3) -0.009(2) 0.005(2) -0.004(2)
C34 0.096(4) 0.067(4) 0.031(3) -0.010(3) 0.010(3) -0.009(3)
C35 0.029(2) 0.035(2) 0.043(3) -0.002(2) -0.004(2) -0.004(2)
C36 0.045(2) 0.038(3) 0.034(2) -0.002(2) 0.008(2) -0.007(2)
C37 0.057(3) 0.057(3) 0.046(3) 0.005(2) 0.010(2) 0.016(3)
C38 0.055(3) 0.063(3) 0.042(3) 0.004(2) 0.012(2) 0.002(3)
C39 0.051(3) 0.055(3) 0.051(3) -0.006(2) 0.024(2) 0.005(2)
C40 0.069(3) 0.049(3) 0.061(3) -0.004(3) 0.021(3) 0.011(3)
C41 0.076(3) 0.037(3) 0.049(3) -0.003(2) 0.019(3) -0.005(3)
C42 0.102(4) 0.099(5) 0.070(3) 0.010(3) 0.057(3) 0.010(4)
C43 0.041(2) 0.044(3) 0.029(2) 0.004(2) 0.006(2) 0.006(2)
C44 0.042(3) 0.046(3) 0.043(3) -0.001(2) -0.004(2) -0.004(2)
C45 0.056(3) 0.066(3) 0.034(3) 0.011(2) 0.013(2) 0.007(3)
C46 0.061(3) 0.064(3) 0.030(3) 0.009(2) -0.002(2) 0.014(3)
C47 0.047(3) 0.088(4) 0.029(3) 0.007(3) 0.000(2) 0.007(3)
C48 0.047(3) 0.054(3) 0.039(3) 0.006(2) 0.009(2) 0.004(2)
C49 0.081(4) 0.182(7) 0.038(3) 0.032(4) 0.015(3) 0.017(5)
C50 0.040(3) 0.056(3) 0.053(3) -0.007(3) 0.001(2) 0.009(2)
C51 0.045(3) 0.053(3) 0.046(3) -0.009(2) 0.007(2) 0.002(2)
C52 0.061(4) 0.102(5) 0.075(4) 0.014(4) 0.010(3) 0.013(3)
C53 0.052(3) 0.142(6) 0.085(5) 0.014(4) 0.016(3) 0.015(4)
C54 0.065(3) 0.106(5) 0.075(4) -0.003(4) 0.034(3) 0.010(3)
C55 0.074(4) 0.195(8) 0.052(4) 0.009(5) 0.014(3) 0.015(5)
C56 0.059(4) 0.186(8) 0.062(4) 0.013(5) 0.018(3) 0.015(5)
C57 0.114(6) 0.194(9) 0.068(4) 0.012(5) 0.036(4) -0.003(6)
C58 0.045(3) 0.050(3) 0.048(3) -0.004(2) 0.003(2) 0.002(2)
C59 0.060(3) 0.069(4) 0.069(4) 0.005(3) 0.006(3) -0.007(3)
C60 0.068(4) 0.072(4) 0.054(3) 0.007(3) -0.009(3) -0.005(3)
C61 0.074(4) 0.079(4) 0.041(3) 0.004(3) -0.012(3) 0.007(3)
C62 0.082(4) 0.061(4) 0.065(4) 0.015(3) 0.008(3) -0.011(3)
C63 0.070(3) 0.057(3) 0.057(3) 0.001(3) 0.002(3) -0.011(3)
C64 0.162(7) 0.101(6) 0.084(5) 0.027(4) 0.011(5) -0.028(5)
C65 0.047(3) 0.039(3) 0.051(3) -0.007(2) -0.001(2) -0.004(2)
O13A 0.087(3) 0.042(3) 0.042(2) -0.004(2) 0.010(2) -0.012(3)
O13B 0.087(3) 0.042(3) 0.042(2) -0.004(2) 0.010(2) -0.012(3)
C73 0.035(2) 0.038(3) 0.043(3) -0.004(2) 0.001(2) -0.010(2)
C74 0.041(3) 0.051(3) 0.049(3) -0.005(2) 0.001(2) 0.000(2)
C75 0.051(3) 0.036(3) 0.059(3) -0.008(2) -0.003(3) -0.003(2)
C76 0.053(3) 0.040(3) 0.050(3) 0.003(2) -0.004(2) -0.003(2)
C77 0.072(3) 0.046(3) 0.074(4) -0.003(3) 0.027(3) 0.003(3)
C78 0.062(3) 0.036(3) 0.077(4) 0.003(3) 0.019(3) 0.003(2)
C79 0.062(3) 0.078(4) 0.103(5) 0.016(4) 0.029(3) -0.008(3)
C80 0.055(3) 0.061(3) 0.060(3) 0.001(3) 0.015(3) 0.005(3)
O15A 0.120(4) 0.105(4) 0.103(4) 0.048(3) -0.009(4) -0.010(4)
O15B 0.120(4) 0.105(4) 0.103(4) 0.048(3) -0.009(4) -0.010(4)
C88 0.062(3) 0.047(3) 0.071(3) 0.004(3) 0.027(3) -0.002(3)
C89 0.086(4) 0.084(4) 0.067(4) -0.014(3) 0.015(3) 0.010(4)
C90 0.093(4) 0.106(5) 0.079(4) -0.011(4) 0.033(4) 0.020(4)
C91 0.109(4) 0.067(4) 0.070(4) 0.004(3) 0.046(3) 0.016(3)
C92 0.051(3) 0.095(5) 0.090(4) 0.013(4) 0.031(3) 0.005(3)
C93 0.066(3) 0.072(4) 0.090(4) 0.016(3) 0.028(3) 0.007(3)
O16A 0.066(3) 0.098(4) 0.091(4) 0.001(3) 0.025(3) 0.014(3)
O16B 0.066(3) 0.098(4) 0.091(4) 0.001(3) 0.025(3) 0.014(3)

loop_
_atom_site_label
_atom_site_type_symbol
_atom_site_fract_x
_atom_site_fract_y
_atom_site_fract_z
_atom_site_U_iso_or_equiv
_atom_site_thermal_displace_type
_atom_site_occupancy
_atom_site_calc_flag
_atom_site_refinement_flags
_atom_site_disorder_group
Mo1 Mo 0.43349(4) 0.545243(11) 0.273203(13) 0.03291(10) Uani 1 d . .
Mo2 Mo 0.48482(4) 0.545305(11) 0.202400(13) 0.03227(10) Uani 1 d . .
Mo3 Mo 0.84504(4) 0.759233(12) 0.41056(2) 0.04228(12) Uani 1 d . .
Mo4 Mo 0.88059(4) 0.773817(12) 0.339694(15) 0.03979(11) Uani 1 d . .
O1 O 0.5239(3) 0.59992(9) 0.29069(10) 0.0400(9) Uani 1 d . .
O2 O 0.5857(3) 0.59938(8) 0.21613(10) 0.0372(8) Uani 1 d . .
O3 O 0.7369(3) 0.70895(9) 0.38333(11) 0.0472(9) Uani 1 d . .
O4 O 0.7731(3) 0.72377(9) 0.30711(11) 0.0439(9) Uani 1 d . .
O5 O 0.6880(5) 0.48858(14) 0.50918(13) 0.084(2) Uani 1 d . .
O6 O 1.0520(3) 0.48988(12) 0.11182(14) 0.0668(12) Uani 1 d . .
O7 O 0.0508(4) 0.43228(15) 0.40094(14) 0.089(2) Uani 1 d . .
O8 O 0.3613(4) 0.41800(10) -0.00183(11) 0.0556(11) Uani 1 d . .
O9 O -0.0871(4) 0.62643(12) 0.37322(14) 0.0705(12) Uani 1 d . .
O10 O 0.2161(4) 0.60311(12) -0.03262(12) 0.0682(12) Uani 1 d . .
O11 O 0.3094(4) 0.7568(2) 0.5299(2) 0.105(2) Uani 1 d . .
O12 O 0.4771(5) 0.85136(14) 0.1318(2) 0.101(2) Uani 1 d . .
O14 O 1.2550(3) 0.92013(10) 0.25175(14) 0.0644(12) Uani 1 d . .
N1 N 0.6155(3) 0.52025(11) 0.30617(13) 0.0378(11) Uani 1 d . .
N2 N 0.6686(3) 0.51827(11) 0.22780(13) 0.0378(10) Uani 1 d . .
N3 N 0.3393(3) 0.49010(11) 0.26251(13) 0.0374(10) Uani 1 d . .
N4 N 0.3875(3) 0.49099(10) 0.18296(12) 0.0347(10) Uani 1 d . .
N5 N 0.2550(3) 0.57640(11) 0.24880(13) 0.0370(10) Uani 1 d . .
N6 N 0.3178(3) 0.57862(11) 0.17228(13) 0.0368(10) Uani 1 d . .
N7 N 0.6598(4) 0.78788(12) 0.39954(15) 0.0501(12) Uani 1 d . .
N8 N 0.7014(4) 0.80528(11) 0.32294(14) 0.0440(11) Uani 1 d . .
N9 N 0.9433(4) 0.80900(11) 0.44312(14) 0.0450(12) Uani 1 d . .
N10 N 0.9899(4) 0.82376(11) 0.36627(13) 0.0407(11) Uani 1 d . .
N11 N 1.0131(4) 0.72176(12) 0.4238(2) 0.0509(13) Uani 1 d . .
N12 N 1.0491(4) 0.73734(12) 0.3457(2) 0.0526(13) Uani 1 d . .
C1 C 0.5850(4) 0.61480(13) 0.2584(2) 0.0385(13) Uani 1 d . .
C2 C 0.7257(5) 0.70227(14) 0.3370(2) 0.0425(14) Uani 1 d . .
C3 C 0.6565(5) 0.65141(14) 0.2719(2) 0.0461(14) Uani 1 d . .
H3A H 0.7026(5) 0.66382(14) 0.2495(2) 0.055 Uiso 1 calc R .
C4 C 0.6534(5) 0.66664(14) 0.3182(2) 0.0488(15) Uani 1 d . .
H4A H 0.6033(5) 0.65396(14) 0.3390(2) 0.059 Uiso 1 calc R .
C5 C 0.7003(4) 0.51241(13) 0.2763(2) 0.0364(12) Uani 1 d . .
H5A H 0.7828(4) 0.50271(13) 0.2895(2) 0.044 Uiso 1 calc R .
C6 C 0.6467(4) 0.51157(13) 0.35722(15) 0.0364(12) Uani 1 d . .
C7 C 0.7107(5) 0.4786(2) 0.3762(2) 0.055(2) Uani 1 d . .
H7A H 0.7425(5) 0.4613(2) 0.3544(2) 0.066 Uiso 1 calc R .
C8 C 0.7299(6) 0.4701(2) 0.4268(2) 0.065(2) Uani 1 d . .
H8A H 0.7774(6) 0.4481(2) 0.4392(2) 0.078 Uiso 1 calc R .
C9 C 0.6777(5) 0.4948(2) 0.4584(2) 0.060(2) Uani 1 d . .
C10 C 0.6142(5) 0.5277(2) 0.4406(2) 0.058(2) Uani 1 d . .
H10A H 0.5798(5) 0.5446(2) 0.4624(2) 0.069 Uiso 1 calc R .
C11 C 0.6006(5) 0.53630(15) 0.3911(2) 0.0453(14) Uani 1 d . .
H11A H 0.5589(5) 0.55953(15) 0.3795(2) 0.054 Uiso 1 calc R .
C12 C 0.7362(9) 0.4527(2) 0.5281(2) 0.115(3) Uani 1 d . .
H12A H 0.7382(9) 0.4522(2) 0.5638(2) 0.172 Uiso 1 calc R .
H12B H 0.8233(9) 0.4491(2) 0.5210(2) 0.172 Uiso 1 calc R .
H12C H 0.6807(9) 0.4320(2) 0.5127(2) 0.172 Uiso 1 calc R .
C13 C 0.7656(4) 0.51247(13) 0.1975(2) 0.0355(12) Uani 1 d . .
C14 C 0.8946(4) 0.52364(13) 0.2116(2) 0.0424(14) Uani 1 d . .
H14A H 0.9192(4) 0.53660(13) 0.2420(2) 0.051 Uiso 1 calc R .
C15 C 0.9868(5) 0.51622(14) 0.1821(2) 0.0458(14) Uani 1 d . .
H15A H 1.0732(5) 0.52403(14) 0.1924(2) 0.055 Uiso 1 calc R .
C16 C 0.9511(4) 0.49700(15) 0.1368(2) 0.0459(14) Uani 1 d . .
C17 C 0.8241(4) 0.48715(14) 0.1209(2) 0.0414(13) Uani 1 d . .
H17A H 0.7991(4) 0.47547(14) 0.0896(2) 0.050 Uiso 1 calc R .
C18 C 0.7325(4) 0.49463(14) 0.1515(2) 0.0421(13) Uani 1 d . .
H18A H 0.6458(4) 0.48740(14) 0.1406(2) 0.051 Uiso 1 calc R .
C19 C 1.0213(6) 0.4704(2) 0.0660(2) 0.075(2) Uani 1 d . .
H19A H 1.0994(6) 0.4669(2) 0.0516(2) 0.113 Uiso 1 calc R .
H19B H 0.9592(6) 0.4856(2) 0.0436(2) 0.113 Uiso 1 calc R .
H19C H 0.9842(6) 0.4452(2) 0.0713(2) 0.113 Uiso 1 calc R .
C20 C 0.3323(4) 0.47428(13) 0.2178(2) 0.0380(13) Uani 1 d . .
H20A H 0.2872(4) 0.45076(13) 0.2108(2) 0.046 Uiso 1 calc R .
C21 C 0.2691(4) 0.47333(12) 0.2975(2) 0.0359(12) Uani 1 d . .
C22 C 0.1463(5) 0.4575(2) 0.2838(2) 0.054(2) Uani 1 d . .
H22A H 0.1101(5) 0.4558(2) 0.2499(2) 0.065 Uiso 1 calc R .
C23 C 0.0767(5) 0.4441(2) 0.3195(2) 0.063(2) Uani 1 d . .
H23A H -0.0069(5) 0.4337(2) 0.3098(2) 0.076 Uiso 1 calc R .
C24 C 0.1303(5) 0.4459(2) 0.3694(2) 0.063(2) Uani 1 d . .
C25 C 0.2515(5) 0.4615(2) 0.3840(2) 0.057(2) Uani 1 d . .
H25A H 0.2876(5) 0.4633(2) 0.4179(2) 0.068 Uiso 1 calc R .
C26 C 0.3192(5) 0.47438(14) 0.3473(2) 0.0459(14) Uani 1 d . .
H26A H 0.4033(5) 0.48430(14) 0.3570(2) 0.055 Uiso 1 calc R .
C27 C 0.1014(7) 0.4315(3) 0.4523(2) 0.111(3) Uani 1 d . .
H27A H 0.0364(7) 0.4214(3) 0.4705(2) 0.167 Uiso 1 calc R .
H27B H 0.1251(7) 0.4577(3) 0.4636(2) 0.167 Uiso 1 calc R .
H27C H 0.1775(7) 0.4150(3) 0.4580(2) 0.167 Uiso 1 calc R .
C28 C 0.3808(4) 0.47191(12) 0.1362(2) 0.0319(12) Uani 1 d . .
C29 C 0.3765(5) 0.43151(15) 0.1307(2) 0.0477(15) Uani 1 d . .
H29A H 0.3790(5) 0.41558(15) 0.1589(2) 0.057 Uiso 1 calc R .
C30 C 0.3687(5) 0.41479(14) 0.0844(2) 0.0476(15) Uani 1 d . .
H30A H 0.3640(5) 0.38758(14) 0.0813(2) 0.057 Uiso 1 calc R .
C31 C 0.3677(4) 0.43750(14) 0.0422(2) 0.0413(13) Uani 1 d . .
C32 C 0.3713(4) 0.47718(14) 0.0475(2) 0.0413(13) Uani 1 d . .
H32A H 0.3695(4) 0.49304(14) 0.0193(2) 0.050 Uiso 1 calc R .
C33 C 0.3774(4) 0.49416(13) 0.0940(2) 0.0394(13) Uani 1 d . .
H33A H 0.3792(4) 0.52141(13) 0.0968(2) 0.047 Uiso 1 calc R .
C34 C 0.3438(6) 0.4417(2) -0.0462(2) 0.065(2) Uani 1 d . .
H34A H 0.3406(6) 0.4251(2) -0.0752(2) 0.097 Uiso 1 calc R .
H34B H 0.4157(6) 0.4597(2) -0.0447(2) 0.097 Uiso 1 calc R .
H34C H 0.2634(6) 0.4562(2) -0.0485(2) 0.097 Uiso 1 calc R .
C35 C 0.2354(4) 0.58795(12) 0.2018(2) 0.0365(13) Uani 1 d . .
H35A H 0.1619(4) 0.60293(12) 0.1895(2) 0.044 Uiso 1 calc R .
C36 C 0.1669(4) 0.58925(13) 0.2805(2) 0.0389(13) Uani 1 d . .
C37 C 0.1398(5) 0.5653(2) 0.3170(2) 0.053(2) Uani 1 d . .
H37A H 0.1787(5) 0.5406(2) 0.3208(2) 0.063 Uiso 1 calc R .
C38 C 0.0547(5) 0.5767(2) 0.3491(2) 0.053(2) Uani 1 d . .
H38A H 0.0380(5) 0.5599(2) 0.3745(2) 0.063 Uiso 1 calc R .
C39 C -0.0035(5) 0.6120(2) 0.3435(2) 0.0507(15) Uani 1 d . .
C40 C 0.0216(5) 0.6364(2) 0.3063(2) 0.058(2) Uani 1 d . .
H40A H -0.0193(5) 0.6608(2) 0.3020(2) 0.070 Uiso 1 calc R .
C41 C 0.1057(5) 0.62534(14) 0.2753(2) 0.053(2) Uani 1 d . .
H41A H 0.1224(5) 0.64236(14) 0.2501(2) 0.063 Uiso 1 calc R .
C42 C -0.1145(6) 0.6034(2) 0.4126(2) 0.086(2) Uani 1 d . .
H42A H -0.1741(6) 0.6171(2) 0.4303(2) 0.128 Uiso 1 calc R .
H42B H -0.0348(6) 0.5980(2) 0.4352(2) 0.128 Uiso 1 calc R .
H42C H -0.1536(6) 0.5791(2) 0.3996(2) 0.128 Uiso 1 calc R .
C43 C 0.2884(4) 0.58827(13) 0.1204(2) 0.0378(13) Uani 1 d . .
C44 C 0.3841(5) 0.60313(14) 0.0970(2) 0.0447(14) Uani 1 d . .
H44A H 0.4649(5) 0.60942(14) 0.1160(2) 0.054 Uiso 1 calc R .
C45 C 0.3642(5) 0.6091(2) 0.0460(2) 0.051(2) Uani 1 d . .
H45A H 0.4307(5) 0.6195(2) 0.0305(2) 0.062 Uiso 1 calc R .
C46 C 0.2452(5) 0.5996(2) 0.0178(2) 0.053(2) Uani 1 d . .
C47 C 0.1476(5) 0.5863(2) 0.0416(2) 0.055(2) Uani 1 d . .
H47A H 0.0654(5) 0.5815(2) 0.0229(2) 0.066 Uiso 1 calc R .
C48 C 0.1671(5) 0.57999(14) 0.0920(2) 0.0466(14) Uani 1 d . .
H48A H 0.0997(5) 0.57019(14) 0.1074(2) 0.056 Uiso 1 calc R .
C49 C 0.3169(6) 0.6131(3) -0.0591(2) 0.099(3) Uani 1 d . .
H49A H 0.2827(6) 0.6146(3) -0.0943(2) 0.149 Uiso 1 calc R .
H49B H 0.3842(6) 0.5934(3) -0.0535(2) 0.149 Uiso 1 calc R .
H49C H 0.3530(6) 0.6381(3) -0.0476(2) 0.149 Uiso 1 calc R .
C50 C 0.6227(5) 0.80407(15) 0.3555(2) 0.050(2) Uani 1 d . .
H50A H 0.5392(5) 0.81477(15) 0.3475(2) 0.061 Uiso 1 calc R .
C51 C 0.5684(5) 0.78253(15) 0.4327(2) 0.0480(15) Uani 1 d . .
C52 C 0.4360(6) 0.7815(2) 0.4173(2) 0.079(2) Uani 1 d . .
H52A H 0.4019(6) 0.7863(2) 0.3837(2) 0.095 Uiso 1 calc R .
C53 C 0.3532(6) 0.7736(2) 0.4505(3) 0.092(3) Uani 1 d . .
H53A H 0.2632(6) 0.7736(2) 0.4395(3) 0.111 Uiso 1 calc R .
C54 C 0.4009(6) 0.7657(2) 0.5000(2) 0.079(2) Uani 1 d . .
C55 C 0.5289(7) 0.7654(3) 0.5141(2) 0.107(3) Uani 1 d . .
H55A H 0.5629(7) 0.7589(3) 0.5471(2) 0.128 Uiso 1 calc R .
C56 C 0.6150(6) 0.7746(3) 0.4811(2) 0.102(3) Uani 1 d . .
H56A H 0.7048(6) 0.7751(3) 0.4926(2) 0.122 Uiso 1 calc R .
C57 C 0.3535(8) 0.7402(3) 0.5768(3) 0.123(4) Uani 1 d . .
H57A H 0.2804(8) 0.7356(3) 0.5938(3) 0.185 Uiso 1 calc R .
H57B H 0.4141(8) 0.7578(3) 0.5964(3) 0.185 Uiso 1 calc R .
H57C H 0.3964(8) 0.7157(3) 0.5725(3) 0.185 Uiso 1 calc R .
C58 C 0.6477(5) 0.81815(15) 0.2743(2) 0.0484(15) Uani 1 d . .
C59 C 0.5372(5) 0.8011(2) 0.2485(2) 0.067(2) Uani 1 d . .
H59A H 0.4979(5) 0.7809(2) 0.2640(2) 0.080 Uiso 1 calc R .
C60 C 0.4819(6) 0.8120(2) 0.2013(2) 0.067(2) Uani 1 d . .
H60A H 0.4076(6) 0.7994(2) 0.1846(2) 0.080 Uiso 1 calc R .
C61 C 0.5385(6) 0.8420(2) 0.1795(2) 0.067(2) Uani 1 d . .
C62 C 0.6509(6) 0.8598(2) 0.2032(2) 0.070(2) Uani 1 d . .
H62A H 0.6908(6) 0.8796(2) 0.1874(2) 0.083 Uiso 1 calc R .
C63 C 0.7039(6) 0.8474(2) 0.2518(2) 0.062(2) Uani 1 d . .
H63A H 0.7789(6) 0.8595(2) 0.2688(2) 0.075 Uiso 1 calc R .
C64 C 0.5157(9) 0.8844(2) 0.1100(3) 0.117(3) Uani 1 d . .
H64A H 0.4652(9) 0.8874(2) 0.0771(3) 0.175 Uiso 1 calc R .
H64B H 0.6069(9) 0.8824(2) 0.1075(3) 0.175 Uiso 1 calc R .
H64C H 0.5022(9) 0.9069(2) 0.1301(3) 0.175 Uiso 1 calc R .
C65 C 0.9962(5) 0.83236(14) 0.4139(2) 0.0468(15) Uani 1 d . .
H65A H 1.0385(5) 0.85514(14) 0.4269(2) 0.056 Uiso 1 calc R .
C66A C 0.9546(6) 0.8217(2) 0.4934(2) 0.0412(12) Uiso 0.658(4) d PD 1
C67A C 0.8731(7) 0.8493(2) 0.5054(2) 0.050(2) Uiso 0.658(4) d PD 1
H67A H 0.8163(7) 0.8616(2) 0.4798(2) 0.060 Uiso 0.658(4) calc PR 1
C68A C 0.8703(7) 0.8602(2) 0.5550(2) 0.058(2) Uiso 0.658(4) d PD 1
H68A H 0.8105(7) 0.8790(2) 0.5619(2) 0.070 Uiso 0.658(4) calc PR 1
C69A C 0.9513(7) 0.8442(2) 0.5920(2) 0.0495(15) Uiso 0.658(4) d PD 1
C70A C 1.0495(7) 0.8222(2) 0.5804(3) 0.060(2) Uiso 0.658(4) d PD 1
H70A H 1.1188(7) 0.8154(2) 0.6054(3) 0.072 Uiso 0.658(4) calc PR 1
C71A C 1.0492(7) 0.8095(2) 0.5312(3) 0.054(2) Uiso 0.658(4) d PD 1
H71A H 1.1143(7) 0.7925(2) 0.5242(3) 0.065 Uiso 0.658(4) calc PR 1
C72A C 0.8701(8) 0.8805(3) 0.6549(3) 0.071(2) Uiso 0.658(4) d PD 1
H72A H 0.8887(8) 0.8854(3) 0.6904(3) 0.106 Uiso 0.658(4) calc PR 1
H72B H 0.7842(8) 0.8693(3) 0.6464(3) 0.106 Uiso 0.658(4) calc PR 1
H72C H 0.8737(8) 0.9048(3) 0.6370(3) 0.106 Uiso 0.658(4) calc PR 1
O13A O 0.9625(5) 0.85445(15) 0.6416(2) 0.0567(15) Uani 0.658(4) d PD 1
C66B C 0.9329(11) 0.8184(4) 0.4960(4) 0.0412(12) Uiso 0.342(4) d PD 2
C67B C 0.8335(11) 0.8375(4) 0.5117(4) 0.050(2) Uiso 0.342(4) d PD 2
H67B H 0.7599(11) 0.8443(4) 0.4886(4) 0.060 Uiso 0.342(4) calc PR 2
C68B C 0.8401(11) 0.8471(4) 0.5621(4) 0.058(2) Uiso 0.342(4) d PD 2
H68B H 0.7755(11) 0.8628(4) 0.5722(4) 0.070 Uiso 0.342(4) calc PR 2
C69B C 0.9372(11) 0.8340(4) 0.5954(3) 0.0495(15) Uiso 0.342(4) d PD 2
C70B C 1.0169(12) 0.8065(4) 0.5820(4) 0.060(2) Uiso 0.342(4) d PD 2
H70B H 1.0778(12) 0.7942(4) 0.6063(4) 0.072 Uiso 0.342(4) calc PR 2
C71B C 1.0082(12) 0.7962(4) 0.5311(4) 0.054(2) Uiso 0.342(4) d PD 2
H71B H 1.0535(12) 0.7746(4) 0.5217(4) 0.065 Uiso 0.342(4) calc PR 2
C72B C 0.8536(13) 0.8663(4) 0.6604(5) 0.071(2) Uiso 0.342(4) d PD 2
H72D H 0.8684(13) 0.8689(4) 0.6963(5) 0.106 Uiso 0.342(4) calc PR 2
H72E H 0.7673(13) 0.8561(4) 0.6493(5) 0.106 Uiso 0.342(4) calc PR 2
H72F H 0.8615(13) 0.8916(4) 0.6454(5) 0.106 Uiso 0.342(4) calc PR 2
O13B O 0.9469(10) 0.8406(3) 0.6460(3) 0.0567(15) Uani 0.342(4) d PD 2
C73 C 1.0575(4) 0.84809(13) 0.3367(2) 0.0394(13) Uani 1 d . .
C74 C 1.0296(5) 0.88715(14) 0.3304(2) 0.0476(15) Uani 1 d . .
H74A H 0.9631(5) 0.89810(14) 0.3453(2) 0.057 Uiso 1 calc R .
C75 C 1.0974(5) 0.91018(14) 0.3028(2) 0.050(2) Uani 1 d . .
H75A H 1.0781(5) 0.93686(14) 0.2997(2) 0.060 Uiso 1 calc R .
C76 C 1.1936(5) 0.89486(14) 0.2793(2) 0.0491(15) Uani 1 d . .
C77 C 1.2221(6) 0.8562(2) 0.2853(2) 0.062(2) Uani 1 d . .
H77A H 1.2883(6) 0.8453(2) 0.2701(2) 0.075 Uiso 1 calc R .
C78 C 1.1535(5) 0.83300(15) 0.3137(2) 0.058(2) Uani 1 d . .
H78A H 1.1735(5) 0.80639(15) 0.3172(2) 0.069 Uiso 1 calc R .
C79 C 1.3763(5) 0.9108(2) 0.2423(3) 0.079(2) Uani 1 d . .
H79A H 1.4069(5) 0.9313(2) 0.2226(3) 0.119 Uiso 1 calc R .
H79B H 1.3723(5) 0.8865(2) 0.2241(3) 0.119 Uiso 1 calc R .
H79C H 1.4353(5) 0.9081(2) 0.2735(3) 0.119 Uiso 1 calc R .
C80 C 1.0783(5) 0.7170(2) 0.3864(2) 0.058(2) Uani 1 d . .
H80A H 1.1463(5) 0.6989(2) 0.3893(2) 0.070 Uiso 1 calc R .
C81A C 1.0478(8) 0.6982(3) 0.4655(3) 0.0563(14) Uiso 0.556(5) d PD 1
C82A C 0.9683(9) 0.6950(3) 0.4996(3) 0.080(3) Uiso 0.556(5) d PD 1
H82A H 0.8844(9) 0.7056(3) 0.4932(3) 0.097 Uiso 0.556(5) calc PR 1
C83A C 1.0134(10) 0.6747(3) 0.5472(4) 0.101(3) Uiso 0.556(5) d PD 1
H83A H 0.9678(10) 0.6772(3) 0.5740(4) 0.121 Uiso 0.556(5) calc PR 1
C84A C 1.1161(9) 0.6534(3) 0.5513(3) 0.066(2) Uiso 0.556(5) d PD 1
C85A C 1.1620(10) 0.6453(3) 0.5103(3) 0.089(3) Uiso 0.556(5) d PD 1
H85A H 1.2181(10) 0.6240(3) 0.5101(3) 0.107 Uiso 0.556(5) calc PR 1
C86A C 1.1305(9) 0.6671(3) 0.4677(3) 0.070(2) Uiso 0.556(5) d PD 1
H86A H 1.1665(9) 0.6605(3) 0.4394(3) 0.084 Uiso 0.556(5) calc PR 1
C87A C 1.1272(12) 0.6426(4) 0.6400(4) 0.092(3) Uiso 0.556(5) d PD 1
H87A H 1.1661(12) 0.6251(4) 0.6662(4) 0.139 Uiso 0.556(5) calc PR 1
H87B H 1.0336(12) 0.6416(4) 0.6373(4) 0.139 Uiso 0.556(5) calc PR 1
H87C H 1.1570(12) 0.6689(4) 0.6480(4) 0.139 Uiso 0.556(5) calc PR 1
O15A O 1.1641(9) 0.6309(3) 0.5932(3) 0.112(2) Uani 0.556(5) d PD 1
C81B C 1.0475(10) 0.6992(3) 0.4686(3) 0.0563(14) Uiso 0.444(5) d PD 2
C82B C 1.0041(12) 0.7122(4) 0.5094(4) 0.080(3) Uiso 0.444(5) d PD 2
H82B H 0.9575(12) 0.7357(4) 0.5079(4) 0.097 Uiso 0.444(5) calc PR 2
C83B C 1.0286(12) 0.6904(4) 0.5560(4) 0.101(3) Uiso 0.444(5) d PD 2
H83B H 0.9817(12) 0.6965(4) 0.5816(4) 0.121 Uiso 0.444(5) calc PR 2
C84B C 1.1117(10) 0.6637(3) 0.5623(3) 0.066(2) Uiso 0.444(5) d PD 2
C85B C 1.1866(12) 0.6596(4) 0.5270(4) 0.089(3) Uiso 0.444(5) d PD 2
H85B H 1.2564(12) 0.6420(4) 0.5324(4) 0.107 Uiso 0.444(5) calc PR 2
C86B C 1.1642(10) 0.6805(4) 0.4828(4) 0.070(2) Uiso 0.444(5) d PD 2
H86B H 1.2287(10) 0.6819(4) 0.4626(4) 0.084 Uiso 0.444(5) calc PR 2
C87B C 1.0619(14) 0.6508(5) 0.6442(4) 0.092(3) Uiso 0.444(5) d PD 2
H87D H 1.0895(14) 0.6351(5) 0.6736(4) 0.139 Uiso 0.444(5) calc PR 2
H87E H 0.9723(14) 0.6449(5) 0.6308(4) 0.139 Uiso 0.444(5) calc PR 2
H87F H 1.0695(14) 0.6782(5) 0.6530(4) 0.139 Uiso 0.444(5) calc PR 2
O15B O 1.1448(11) 0.6421(3) 0.6064(3) 0.112(2) Uani 0.444(5) d PD 2
C88 C 1.1200(5) 0.7312(2) 0.3058(2) 0.058(2) Uani 1 d . .
C89 C 1.0601(7) 0.7370(2) 0.2577(2) 0.079(2) Uani 1 d . .
H89A H 0.9729(7) 0.7449(2) 0.2523(2) 0.095 Uiso 1 calc R .
C90 C 1.1203(7) 0.7318(2) 0.2170(3) 0.091(2) Uani 1 d . .
H90A H 1.0748(7) 0.7365(2) 0.1848(3) 0.109 Uiso 1 calc R .
C91 C 1.2455(7) 0.7200(2) 0.2234(2) 0.078(2) Uani 1 d . .
C92 C 1.3100(6) 0.7152(2) 0.2708(2) 0.076(2) Uani 1 d . .
H92A H 1.3978(6) 0.7079(2) 0.2758(2) 0.092 Uiso 1 calc R .
C93 C 1.2489(6) 0.7208(2) 0.3118(3) 0.074(2) Uani 1 d . .
H93A H 1.2959(6) 0.7174(2) 0.3440(3) 0.089 Uiso 1 calc R .
C94A C 1.4082(9) 0.6913(3) 0.1845(4) 0.097(3) Uiso 0.743(7) d PD 1
H94A H 1.4376(9) 0.6883(3) 0.1527(4) 0.145 Uiso 0.743(7) calc PR 1
H94B H 1.3898(9) 0.6660(3) 0.1972(4) 0.145 Uiso 0.743(7) calc PR 1
H94C H 1.4753(9) 0.7040(3) 0.2078(4) 0.145 Uiso 0.743(7) calc PR 1
O16A O 1.2908(5) 0.7150(2) 0.1779(2) 0.083(2) Uani 0.743(7) d PD 1
C94B C 1.3284(30) 0.6816(5) 0.1685(9) 0.097(3) Uiso 0.257(7) d PD 2
H94D H 1.3946(30) 0.6789(5) 0.1476(9) 0.145 Uiso 0.257(7) calc PR 2
H94E H 1.2434(30) 0.6806(5) 0.1480(9) 0.145 Uiso 0.257(7) calc PR 2
H94F H 1.3366(30) 0.6607(5) 0.1926(9) 0.145 Uiso 0.257(7) calc PR 2
O16B O 1.3444(17) 0.7191(5) 0.1945(7) 0.083(2) Uani 0.257(7) d PD 2
C1S C 0.5087(10) 0.8284(3) -0.0569(4) 0.100(3) Uiso 0.711(3) d PD 1
Cl1S Cl 0.5851(5) 0.85684(15) -0.0094(2) 0.181(2) Uiso 0.711(3) d PD 1
Cl2S Cl 0.4018(3) 0.86068(9) -0.09951(11) 0.1067(9) Uiso 0.711(3) d PD 1
C1S' C 0.5929(16) 0.8742(5) -0.0365(7) 0.100(3) Uiso 0.289(3) d PD 2
Cl3S Cl 0.6537(10) 0.8384(3) 0.0027(4) 0.168(3) Uiso 0.289(3) d PD 2
Cl4S Cl 0.4531(10) 0.8587(3) -0.0749(4) 0.168(3) Uiso 0.289(3) d PD 2
C2S C 0.8177(17) 0.7551(4) 0.1244(7) 0.157(8) Uiso 0.415(3) d PD 1
Cl5S Cl 0.7481(8) 0.7269(2) 0.1629(3) 0.1613(15) Uiso 0.415(3) d PD 1
Cl6S Cl 0.7415(7) 0.7982(2) 0.1079(3) 0.1613(15) Uiso 0.415(3) d PD 1
C2S' C 0.7839(17) 0.7299(4) 0.1322(9) 0.157(8) Uiso 0.335(3) d PD 2
Cl7S Cl 0.6613(9) 0.7040(2) 0.1434(4) 0.1613(15) Uiso 0.335(3) d PD 2
Cl8S Cl 0.7994(9) 0.7764(2) 0.1573(4) 0.1613(15) Uiso 0.335(3) d PD 2

loop_
_atom_type_symbol
_atom_type_description
_atom_type_scat_dispersion_real
_atom_type_scat_dispersion_imag
_atom_type_scat_source
C C 0.0033 0.0016 'International Tables Vol C Tables 4.2.6.8 and 6.1.1.4'
H H 0.0000 0.0000 'International Tables Vol C Tables 4.2.6.8 and 6.1.1.4'
N N 0.0061 0.0033 'International Tables Vol C Tables 4.2.6.8 and 6.1.1.4'
O O 0.0106 0.0060 'International Tables Vol C Tables 4.2.6.8 and 6.1.1.4'
Mo Mo -1.6832 0.6857 'International Tables Vol C Tables 4.2.6.8 and 6.1.1.4'
Cl Cl 0.1484 0.1585 'International Tables Vol C Tables 4.2.6.8 and 6.1.1.4'

loop_
_geom_angle_atom_site_label_1
_geom_angle_atom_site_label_2
_geom_angle_atom_site_label_3
_geom_angle
_geom_angle_site_symmetry_1
_geom_angle_site_symmetry_3
_geom_angle_publ_flag
Mo2 Mo1 O1 91.96(8) . . y
Mo2 Mo1 N3 93.29(10) . . y
O1 Mo1 N3 174.73(12) . . y
Mo2 Mo1 N1 92.46(10) . . y
O1 Mo1 N1 85.91(13) . . y
N3 Mo1 N1 93.41(14) . . y
Mo2 Mo1 N5 93.14(9) . . y
O1 Mo1 N5 87.75(13) . . y
N3 Mo1 N5 92.42(14) . . y
N1 Mo1 N5 171.67(13) . . y
Mo1 Mo2 N6 92.19(10) . . y
Mo1 Mo2 O2 91.90(8) . . y
N6 Mo2 O2 87.14(12) . . y
Mo1 Mo2 N2 93.07(10) . . y
N6 Mo2 N2 171.46(14) . . y
O2 Mo2 N2 85.97(13) . . y
Mo1 Mo2 N4 92.53(9) . . y
N6 Mo2 N4 92.68(13) . . y
O2 Mo2 N4 175.57(12) . . y
N2 Mo2 N4 93.79(14) . . y
Mo4 Mo3 N9 92.65(11) . . y
Mo4 Mo3 O3 92.13(9) . . y
N9 Mo3 O3 174.83(14) . . y
Mo4 Mo3 N7 93.06(11) . . y
N9 Mo3 N7 93.0(2) . . y
O3 Mo3 N7 84.75(14) . . y
Mo4 Mo3 N11 91.99(12) . . y
N9 Mo3 N11 94.9(2) . . y
O3 Mo3 N11 86.86(14) . . y
N7 Mo3 N11 170.4(2) . . y
Mo3 Mo4 N10 92.63(10) . . y
Mo3 Mo4 N8 92.09(11) . . y
N10 Mo4 N8 93.87(14) . . y
Mo3 Mo4 N12 93.26(12) . . y
N10 Mo4 N12 93.28(15) . . y
N8 Mo4 N12 170.87(15) . . y
Mo3 Mo4 O4 91.69(8) . . y
N10 Mo4 O4 175.66(13) . . y
N8 Mo4 O4 86.36(13) . . y
N12 Mo4 O4 86.09(14) . . y
C1 O1 Mo1 117.1(3) . . y
C1 O2 Mo2 116.4(3) . . y
C2 O3 Mo3 116.8(3) . . y
C2 O4 Mo4 115.7(3) . . y
C9 O5 C12 118.0(5) . . n
C16 O6 C19 116.4(4) . . n
C24 O7 C27 117.3(5) . . n
C31 O8 C34 116.1(4) . . n
C39 O9 C42 118.4(5) . . n
C46 O10 C49 118.3(4) . . n
C54 O11 C57 117.9(5) . . n
C64 O12 C61 118.3(5) . . n
C79 O14 C76 118.9(4) . . n
C5 N1 C6 119.5(4) . . y
C5 N1 Mo1 117.4(3) . . y
C6 N1 Mo1 123.0(3) . . y
C5 N2 C13 118.1(4) . . y
C5 N2 Mo2 116.9(3) . . y
C13 N2 Mo2 124.1(3) . . y
C20 N3 C21 119.7(4) . . y
C20 N3 Mo1 116.4(3) . . y
C21 N3 Mo1 123.2(3) . . y
C20 N4 C28 118.7(4) . . y
C20 N4 Mo2 116.4(3) . . y
C28 N4 Mo2 124.9(3) . . y
C35 N5 C36 118.6(4) . . y
C35 N5 Mo1 115.8(3) . . y
C36 N5 Mo1 125.1(3) . . y
C35 N6 C43 119.4(4) . . y
C35 N6 Mo2 118.3(3) . . y
C43 N6 Mo2 122.1(3) . . y
C50 N7 C51 120.1(4) . . y
C50 N7 Mo3 116.3(3) . . y
C51 N7 Mo3 122.2(3) . . y
C50 N8 C58 116.5(4) . . y
C50 N8 Mo4 117.7(3) . . y
C58 N8 Mo4 123.6(3) . . y
C65 N9 C66A 114.7(4) . . y
C65 N9 C66B 123.7(6) . . y
C65 N9 Mo3 117.6(3) . . y
C66A N9 Mo3 127.6(4) . . y
C66B N9 Mo3 118.1(5) . . y
C65 N10 C73 118.3(4) . . y
C65 N10 Mo4 116.9(3) . . y
C73 N10 Mo4 124.8(3) . . y
C80 N11 C81A 117.2(5) . . y
C80 N11 C81B 119.7(6) . . y
C80 N11 Mo3 116.9(3) . . y
C81A N11 Mo3 125.3(5) . . y
C81B N11 Mo3 123.1(5) . . y
C80 N12 C88 119.3(5) . . y
C80 N12 Mo4 117.0(4) . . y
C88 N12 Mo4 123.3(3) . . y
O2 C1 O1 122.4(4) . . y
O2 C1 C3 120.2(4) . . y
O1 C1 C3 117.4(4) . . y
O4 C2 O3 123.7(4) . . y
O4 C2 C4 119.5(4) . . y
O3 C2 C4 116.8(4) . . y
C4 C3 C1 117.8(4) . . y
C3 C4 C2 123.0(5) . . y
N2 C5 N1 119.9(4) . . y
C7 C6 C11 116.9(4) . . n
C7 C6 N1 124.6(4) . . n
C11 C6 N1 118.3(4) . . n
C6 C7 C8 122.0(5) . . n
C9 C8 C7 118.7(5) . . n
C10 C9 C8 120.4(5) . . n
C10 C9 O5 116.0(5) . . n
C8 C9 O5 123.5(5) . . n
C9 C10 C11 119.8(5) . . n
C10 C11 C6 122.0(5) . . n
C18 C13 C14 117.1(4) . . n
C18 C13 N2 119.4(4) . . n
C14 C13 N2 123.5(4) . . n
C15 C14 C13 121.8(4) . . n
C14 C15 C16 119.5(4) . . n
O6 C16 C17 125.7(4) . . n
O6 C16 C15 114.1(4) . . n
C17 C16 C15 120.2(4) . . n
C16 C17 C18 119.3(4) . . n
C13 C18 C17 121.9(4) . . n
N4 C20 N3 121.2(4) . . y
C26 C21 C22 117.7(4) . . n
C26 C21 N3 119.9(4) . . n
C22 C21 N3 122.3(4) . . n
C23 C22 C21 120.6(4) . . n
C24 C23 C22 119.9(5) . . n
O7 C24 C25 125.1(5) . . n
O7 C24 C23 114.2(5) . . n
C25 C24 C23 120.7(5) . . n
C24 C25 C26 118.0(5) . . n
C21 C26 C25 123.1(5) . . n
C33 C28 C29 117.7(4) . . n
C33 C28 N4 118.8(4) . . n
C29 C28 N4 123.4(4) . . n
C30 C29 C28 120.7(4) . . n
C29 C30 C31 121.0(5) . . n
O8 C31 C32 125.2(4) . . n
O8 C31 C30 116.4(4) . . n
C32 C31 C30 118.4(4) . . n
C31 C32 C33 120.7(4) . . n
C28 C33 C32 121.4(4) . . n
N6 C35 N5 120.4(4) . . y
C37 C36 C41 118.0(5) . . n
C37 C36 N5 119.1(4) . . n
C41 C36 N5 122.8(4) . . n
C36 C37 C38 121.1(5) . . n
C39 C38 C37 120.0(5) . . n
C38 C39 C40 119.5(5) . . n
C38 C39 O9 125.0(5) . . n
C40 C39 O9 115.5(5) . . n
C41 C40 C39 120.5(5) . . n
C40 C41 C36 120.9(5) . . n
C44 C43 C48 119.0(4) . . n
C44 C43 N6 119.2(4) . . n
C48 C43 N6 121.6(4) . . n
C43 C44 C45 121.3(4) . . n
C44 C45 C46 119.5(5) . . n
O10 C46 C47 116.4(4) . . n
O10 C46 C45 124.6(5) . . n
C47 C46 C45 119.0(4) . . n
C46 C47 C48 121.6(5) . . n
C47 C48 C43 119.5(5) . . n
N8 C50 N7 120.4(4) . . y
C56 C51 C52 118.3(6) . . n
C56 C51 N7 118.0(5) . . n
C52 C51 N7 123.5(5) . . n
C51 C52 C53 120.8(6) . . n
C52 C53 C54 120.9(6) . . n
C55 C54 C53 117.8(6) . . n
C55 C54 O11 125.9(6) . . n
C53 C54 O11 116.2(5) . . n
C54 C55 C56 122.2(6) . . n
C51 C56 C55 120.0(6) . . n
C63 C58 C59 118.2(5) . . n
C63 C58 N8 121.0(4) . . n
C59 C58 N8 120.8(5) . . n
C60 C59 C58 123.3(6) . . n
C61 C60 C59 117.8(5) . . n
C60 C61 C62 121.6(5) . . n
C60 C61 O12 114.5(5) . . n
C62 C61 O12 123.9(6) . . n
C61 C62 C63 118.3(5) . . n
C58 C63 C62 120.8(5) . . n
N9 C65 N10 120.0(4) . . y
C67A C66A C71A 116.1(6) . . n
C67A C66A N9 119.5(5) . . n
C71A C66A N9 124.3(6) . . n
C66A C67A C68A 122.2(6) . . n
C69A C68A C67A 120.6(7) . . n
C68A C69A C70A 117.9(6) . . n
C68A C69A O13A 125.4(6) . . n
C70A C69A O13A 115.1(6) . . n
C69A C70A C71A 120.7(6) . . n
C66A C71A C70A 120.5(7) . . n
C69A O13A C72A 117.5(6) . . n
C67B C66B C71B 115.7(10) . . n
C67B C66B N9 125.9(8) . . n
C71B C66B N9 115.5(9) . . n
C66B C67B C68B 120.3(9) . . n
C69B C68B C67B 120.0(10) . . n
C68B C69B C70B 119.3(9) . . n
C68B C69B O13B 123.4(10) . . n
C70B C69B O13B 115.8(9) . . n
C69B C70B C71B 119.7(10) . . n
C66B C71B C70B 118.8(10) . . n
C69B O13B C72B 115.8(10) . . n
C78 C73 C74 117.9(5) . . n
C78 C73 N10 120.3(4) . . n
C74 C73 N10 121.8(4) . . n
C75 C74 C73 120.9(5) . . n
C74 C75 C76 121.1(5) . . n
C77 C76 O14 124.6(5) . . n
C77 C76 C75 118.5(5) . . n
O14 C76 C75 116.9(4) . . n
C76 C77 C78 120.2(5) . . n
C73 C78 C77 121.4(5) . . n
N12 C80 N11 120.6(5) . . y
C82A C81A C86A 111.2(8) . . n
C82A C81A N11 120.1(7) . . n
C86A C81A N11 124.5(8) . . n
C81A C82A C83A 119.9(9) . . n
C84A C83A C82A 119.0(9) . . n
C83A C84A C85A 117.4(8) . . n
C83A C84A O15A 124.4(9) . . n
C85A C84A O15A 116.3(9) . . n
C84A C85A C86A 122.1(10) . . n
C81A C86A C85A 121.5(9) . . n
C84A O15A C87A 116.9(9) . . n
C82B C81B C86B 109.0(9) . . n
C82B C81B N11 116.7(9) . . n
C86B C81B N11 125.3(9) . . n
C81B C82B C83B 120.9(11) . . n
C84B C83B C82B 120.8(11) . . n
C83B C84B C85B 116.8(10) . . n
C83B C84B O15B 124.7(10) . . n
C85B C84B O15B 117.7(10) . . n
C84B C85B C86B 122.0(11) . . n
C81B C86B C85B 120.2(10) . . n
C84B O15B C87B 113.5(10) . . n
C89 C88 C93 115.8(6) . . n
C89 C88 N12 119.6(5) . . n
C93 C88 N12 124.6(5) . . n
C88 C89 C90 123.8(6) . . n
C91 C90 C89 119.6(6) . . n
C90 C91 C92 118.5(6) . . n
C90 C91 O16B 136.1(9) . . n
C92 C91 O16B 103.5(9) . . n
C90 C91 O16A 112.3(6) . . n
C92 C91 O16A 129.2(6) . . n
C91 C92 C93 121.5(6) . . n
C88 C93 C92 120.7(6) . . n
C91 O16A C94A 110.9(6) . . n
C91 O16B C94B 104.9(17) . . n
Cl1S C1S Cl2S 107.0(5) . . n
Cl3S C1S' Cl4S 110.6(10) . . n
Cl5S C2S Cl6S 115.8(11) . . n
Cl7S C2S' Cl8S 117.1(13) . . n

loop_
_geom_bond_atom_site_label_1
_geom_bond_atom_site_label_2
_geom_bond_distance
_geom_bond_site_symmetry_2
_geom_bond_publ_flag
Mo1 Mo2 2.0860(5) . y
Mo1 O1 2.123(3) . y
Mo1 N3 2.135(4) . y
Mo1 N1 2.147(4) . y
Mo1 N5 2.161(3) . y
Mo2 N6 2.137(3) . y
Mo2 O2 2.140(3) . y
Mo2 N2 2.145(4) . y
Mo2 N4 2.151(4) . y
Mo3 Mo4 2.0870(6) . y
Mo3 N9 2.115(4) . y
Mo3 O3 2.132(3) . y
Mo3 N7 2.150(4) . y
Mo3 N11 2.161(4) . y
Mo4 N10 2.123(4) . y
Mo4 N8 2.147(4) . y
Mo4 N12 2.147(4) . y
Mo4 O4 2.165(3) . y
O1 C1 1.275(6) . y
O2 C1 1.270(5) . y
O3 C2 1.270(6) . y
O4 C2 1.260(6) . y
O5 C9 1.386(6) . n
O5 C12 1.399(9) . n
O6 C16 1.369(6) . n
O6 C19 1.408(7) . n
O7 C24 1.373(7) . n
O7 C27 1.413(7) . n
O8 C31 1.367(5) . n
O8 C34 1.445(6) . n
O9 C39 1.378(6) . n
O9 C42 1.401(7) . n
O10 C46 1.364(6) . n
O10 C49 1.413(8) . n
O11 C54 1.388(8) . n
O11 C57 1.407(9) . n
O12 C64 1.374(9) . n
O12 C61 1.390(7) . n
O14 C79 1.372(7) . n
O14 C76 1.374(6) . n
N1 C5 1.326(6) . y
N1 C6 1.408(5) . y
N2 C5 1.325(5) . y
N2 C13 1.422(6) . y
N3 C20 1.325(6) . y
N3 C21 1.418(6) . y
N4 C20 1.322(6) . y
N4 C28 1.424(5) . y
N5 C35 1.326(6) . y
N5 C36 1.433(6) . y
N6 C35 1.311(6) . y
N6 C43 1.437(5) . y
N7 C50 1.323(6) . y
N7 C51 1.431(7) . y
N8 C50 1.305(7) . y
N8 C58 1.423(6) . y
N9 C65 1.315(6) . y
N9 C66A 1.426(7) . y
N9 C66B 1.498(10) . y
N10 C65 1.323(6) . y
N10 C73 1.427(6) . y
N11 C80 1.326(7) . y
N11 C81A 1.395(9) . y
N11 C81B 1.442(10) . y
N12 C80 1.304(7) . y
N12 C88 1.430(7) . y
C1 C3 1.480(6) . y
C2 C4 1.486(7) . y
C3 C4 1.372(7) . y
C6 C7 1.373(7) . n
C6 C11 1.398(7) . n
C7 C8 1.391(7) . n
C8 C9 1.385(8) . n
C9 C10 1.360(8) . n
C10 C11 1.366(7) . n
C13 C18 1.390(6) . n
C13 C14 1.394(6) . n
C14 C15 1.377(7) . n
C15 C16 1.395(7) . n
C16 C17 1.370(6) . n
C17 C18 1.393(7) . n
C21 C26 1.373(6) . n
C21 C22 1.389(7) . n
C22 C23 1.386(8) . n
C23 C24 1.386(7) . n
C24 C25 1.373(8) . n
C25 C26 1.390(7) . n
C28 C33 1.378(6) . n
C28 C29 1.397(6) . n
C29 C30 1.377(7) . n
C30 C31 1.389(7) . n
C31 C32 1.372(7) . n
C32 C33 1.388(6) . n
C36 C37 1.357(7) . n
C36 C41 1.393(7) . n
C37 C38 1.403(7) . n
C38 C39 1.354(7) . n
C39 C40 1.374(7) . n
C40 C41 1.370(8) . n
C43 C44 1.370(7) . n
C43 C48 1.402(6) . n
C44 C45 1.389(7) . n
C45 C46 1.390(7) . n
C46 C47 1.373(8) . n
C47 C48 1.374(7) . n
C51 C56 1.357(8) . n
C51 C52 1.381(8) . n
C52 C53 1.378(10) . n
C53 C54 1.387(9) . n
C54 C55 1.331(9) . n
C55 C56 1.408(10) . n
C58 C63 1.361(8) . n
C58 C59 1.382(7) . n
C59 C60 1.373(8) . n
C60 C61 1.371(9) . n
C61 C62 1.388(8) . n
C62 C63 1.417(8) . n
C66A C67A 1.349(9) . n
C66A C71A 1.372(9) . n
C67A C68A 1.407(9) . n
C68A C69A 1.326(9) . n
C69A C70A 1.353(10) . n
C69A O13A 1.382(7) . n
C70A C71A 1.411(10) . n
C72A O13A 1.409(10) . n
C66B C67B 1.356(15) . n
C66B C71B 1.367(14) . n
C67B C68B 1.403(13) . n
C68B C69B 1.325(13) . n
C69B C70B 1.349(15) . n
C69B O13B 1.384(11) . n
C70B C71B 1.420(14) . n
C72B O13B 1.42(2) . n
C73 C78 1.370(7) . n
C73 C74 1.379(7) . n
C74 C75 1.368(7) . n
C75 C76 1.382(7) . n
C76 C77 1.365(7) . n
C77 C78 1.392(8) . n
C81A C82A 1.348(12) . n
C81A C86A 1.372(12) . n
C82A C83A 1.481(13) . n
C83A C84A 1.289(13) . n
C84A C85A 1.317(12) . n
C84A O15A 1.404(10) . n
C85A C86A 1.376(12) . n
C87A O15A 1.449(13) . n
C81B C82B 1.345(14) . n
C81B C86B 1.378(14) . n
C82B C83B 1.461(14) . n
C83B C84B 1.258(15) . n
C84B C85B 1.343(14) . n
C84B O15B 1.407(12) . n
C85B C86B 1.390(14) . n
C87B O15B 1.48(2) . n
C88 C89 1.372(8) . n
C88 C93 1.378(8) . n
C89 C90 1.374(10) . n
C90 C91 1.355(9) . n
C91 C92 1.365(8) . n
C91 O16B 1.40(2) . n
C91 O16A 1.410(9) . n
C92 C93 1.388(9) . n
C94A O16A 1.460(10) . n
C94B O16B 1.47(2) . n
C1S Cl1S 1.712(10) . n
C1S Cl2S 1.845(10) . n
C1S' Cl3S 1.68(2) . n
C1S' Cl4S 1.74(2) . n
C2S Cl5S 1.68(2) . n
C2S Cl6S 1.708(15) . n
C2S' Cl7S 1.63(2) . n
C2S' Cl8S 1.74(2) . n
